data_1547324
loop_
_publ_author_name
'Heng-Yun Ye'
'Wei-Qiang Liao'
'Qionghua Zhou'
'Yi Zhang'
'Jinlan Wang'
'Yu-Meng You'
'Jin-Yun Wang'
'Zhong-Ning Chen'
'Peng-Fei Li'
'Da-Wei Fu'
'Songping D. Huang'
'and Ren-Gen Xiong'

_publ_section_title
;
 Dielectric and ferroelectric sensing based on molecular recognition in
 Cu(1,10-phenlothroline)2SeO4.(diol) systems
;
_journal_name_full 'Nature Communications'
_journal_page_first 14551
_journal_paper_doi 10.1038/ncomms14551
_journal_volume 8
_journal_year 2017
_chemical_formula_sum 'C27 H24 Cu N4 O6 Se'
_chemical_formula_weight 643.00
_space_group_crystal_system monoclinic
_space_group_IT_number 9
_space_group_name_Hall 'C -2yc'
_space_group_name_H-M_alt 'C 1 c 1'
_symmetry_space_group_name_Hall 'C -2yc'
_symmetry_space_group_name_H-M 'C 1 c 1'
_atom_sites_solution_hydrogens mixed
_cell_angle_alpha 90
_cell_angle_beta 123.340(13)
_cell_angle_gamma 90
_cell_formula_units_Z 4
_cell_length_a 17.580(19)
_cell_length_b 13.218(13)
_cell_length_c 13.269(15)
_cell_measurement_reflns_used 3359
_cell_measurement_temperature 173(2)
_cell_measurement_theta_max 27.4430
_cell_measurement_theta_min 2.7739
_cell_volume 2576(5)
_computing_structure_refinement 'SHELXL-2014/7 (Sheldrick, 2014)'
_diffrn_ambient_temperature 173(2)
_diffrn_measured_fraction_theta_full 0.994
_diffrn_measured_fraction_theta_max 0.992
_diffrn_measurement_device_type 'Rigarku saturn 724'
_diffrn_radiation_type MoK\a
_diffrn_radiation_wavelength 0.71073
_diffrn_reflns_av_R_equivalents 0.0419
_diffrn_reflns_av_unetI/netI 0.0563
_diffrn_reflns_Laue_measured_fraction_full 0.994
_diffrn_reflns_Laue_measured_fraction_max 0.992
_diffrn_reflns_limit_h_max 22
_diffrn_reflns_limit_h_min -16
_diffrn_reflns_limit_k_max 16
_diffrn_reflns_limit_k_min -17
_diffrn_reflns_limit_l_max 16
_diffrn_reflns_limit_l_min -17
_diffrn_reflns_number 13456
_diffrn_reflns_point_group_measured_fraction_full 0.994
_diffrn_reflns_point_group_measured_fraction_max 0.992
_diffrn_reflns_theta_full 25.242
_diffrn_reflns_theta_max 27.394
_diffrn_reflns_theta_min 2.774
_exptl_absorpt_coefficient_mu 2.312
_exptl_absorpt_correction_T_max 1.0000
_exptl_absorpt_correction_T_min 0.8184
_exptl_absorpt_correction_type multi-scan
_exptl_crystal_colour blue
_exptl_crystal_density_diffrn 1.658
_exptl_crystal_description block
_exptl_crystal_F_000 1300
_exptl_crystal_size_max 0.27
_exptl_crystal_size_mid 0.25
_exptl_crystal_size_min 0.22
_refine_diff_density_max 1.039
_refine_diff_density_min -1.305
_refine_diff_density_rms 0.117
_refine_ls_abs_structure_details
;
 Flack x determined using 1431 quotients [(I+)-(I-)]/[(I+)+(I-)]
 (Parsons, Flack and Wagner, Acta Cryst. B69 (2013) 249-259).
;
_refine_ls_abs_structure_Flack -0.014(10)
_refine_ls_extinction_coef .
_refine_ls_extinction_method none
_refine_ls_goodness_of_fit_ref 1.067
_refine_ls_hydrogen_treatment constr
_refine_ls_matrix_type full
_refine_ls_number_parameters 363
_refine_ls_number_reflns 4912
_refine_ls_number_restraints 9
_refine_ls_restrained_S_all 1.069
_refine_ls_R_factor_all 0.0580
_refine_ls_R_factor_gt 0.0509
_refine_ls_shift/su_max 0.013
_refine_ls_shift/su_mean 0.001
_refine_ls_structure_factor_coef Fsqd
_refine_ls_weighting_details 'w=1/[\s^2^(Fo^2^)+(0.0748P)^2^+5.5310P] where P=(Fo^2^+2Fc^2^)/3'
_refine_ls_weighting_scheme calc
_refine_ls_wR_factor_gt 0.1251
_refine_ls_wR_factor_ref 0.1337
_reflns_Friedel_coverage 0.997
_reflns_Friedel_fraction_full 0.994
_reflns_Friedel_fraction_max 0.992
_reflns_number_gt 4381
_reflns_number_total 4912
_reflns_threshold_expression 'I > 2\s(I)'
_cod_data_source_file ncomms14551-s6.cif
_cod_data_source_block Propane-1,2-diol-T173K
_cod_database_code 1547324
_shelx_space_group_comment
;
The symmetry employed for this shelxl refinement is uniquely defined
by the following loop, which should always be used as a source of
symmetry information in preference to the above space-group names.
They are only intended as comments.
;

loop_
_space_group_symop_operation_xyz
'x, y, z'
'x, -y, z+1/2'
'x+1/2, y+1/2, z'
'x+1/2, -y+1/2, z+1/2'

loop_
_atom_site_label
_atom_site_type_symbol
_atom_site_fract_x
_atom_site_fract_y
_atom_site_fract_z
_atom_site_U_iso_or_equiv
_atom_site_adp_type
_atom_site_occupancy
_atom_site_site_symmetry_order
_atom_site_calc_flag
_atom_site_refinement_flags_posn
_atom_site_refinement_flags_adp
_atom_site_refinement_flags_occupancy
_atom_site_disorder_assembly
_atom_site_disorder_group
Cu1 Cu 0.15298(7) 0.70448(6) 0.29607(8) 0.0202(2) Uani 1 1 d . . . . .
Se1 Se 0.14154(6) 0.45757(7) 0.31057(7) 0.0167(3) Uani 0.874(4) 1 d . . P A 1
Se1' Se 0.1573(6) 0.4565(5) 0.2774(8) 0.0167(3) Uani 0.126(4) 1 d . . P A 2
O1 O 0.2358(5) 0.4031(5) 0.3363(6) 0.0339(15) Uani 1 1 d . . . . .
O2 O 0.1507(5) 0.4818(5) 0.4368(5) 0.0255(13) Uani 0.874(4) 1 d . . P A 1
O2' O 0.146(3) 0.480(4) 0.150(4) 0.0255(13) Uani 0.126(4) 1 d . . P A 2
O3 O 0.1230(5) 0.5634(5) 0.2330(5) 0.0253(14) Uani 0.874(4) 1 d . . P A 1
O3' O 0.164(4) 0.576(3) 0.350(4) 0.0253(14) Uani 0.126(4) 1 d . . P A 2
O4 O 0.0546(4) 0.3849(5) 0.2247(5) 0.0269(13) Uani 1 1 d . . . . .
C1 C 0.0468(7) 0.8293(8) 0.0465(8) 0.031(2) Uani 1 1 d . . . . .
H1A H 0.0905 0.8066 0.0306 0.038 Uiso 1 1 calc R U . . .
C2 C -0.0226(8) 0.8971(8) -0.0366(9) 0.035(2) Uani 1 1 d . . . . .
H2A H -0.0243 0.9187 -0.1061 0.042 Uiso 1 1 calc R U . . .
C3 C -0.0864(7) 0.9311(7) -0.0171(8) 0.033(2) Uani 1 1 d . . . . .
H3A H -0.1327 0.9762 -0.0728 0.040 Uiso 1 1 calc R U . . .
C4 C -0.0835(6) 0.8985(7) 0.0876(8) 0.0271(18) Uani 1 1 d . . . . .
C5 C -0.1474(7) 0.9274(7) 0.1177(9) 0.030(2) Uani 1 1 d . . . . .
H5A H -0.1947 0.9733 0.0662 0.036 Uiso 1 1 calc R U . . .
C6 C -0.1432(6) 0.8920(8) 0.2164(8) 0.0285(19) Uani 1 1 d . . . . .
H6A H -0.1866 0.9130 0.2335 0.034 Uiso 1 1 calc R U . . .
C7 C -0.0715(6) 0.8216(7) 0.2955(7) 0.0241(17) Uani 1 1 d . . . . .
C8 C -0.0647(7) 0.7778(7) 0.3987(8) 0.0280(19) Uani 1 1 d . . . . .
H8A H -0.1068 0.7958 0.4194 0.034 Uiso 1 1 calc R U . . .
C9 C 0.0033(7) 0.7095(7) 0.4674(9) 0.030(2) Uani 1 1 d . . . . .
H9A H 0.0084 0.6806 0.5364 0.036 Uiso 1 1 calc R U . . .
C10 C 0.0661(7) 0.6813(7) 0.4374(8) 0.0262(18) Uani 1 1 d . . . . .
H10A H 0.1125 0.6335 0.4863 0.031 Uiso 1 1 calc R U . . .
C11 C -0.0064(6) 0.7904(6) 0.2710(7) 0.0210(16) Uani 1 1 d . . . . .
C12 C -0.0113(6) 0.8283(6) 0.1652(7) 0.0215(16) Uani 1 1 d . . . . .
C13 C 0.2548(7) 0.8324(7) 0.5362(8) 0.0299(19) Uani 1 1 d . . . . .
H13A H 0.2109 0.8106 0.5521 0.036 Uiso 1 1 calc R U . . .
C14 C 0.3720(6) 0.8194(7) 0.2865(8) 0.0237(17) Uani 1 1 d . . . . .
C74 C 0.3236(7) 0.8990(9) 0.6179(9) 0.037(2) Uani 1 1 d . . . . .
H14A H 0.3272 0.9194 0.6891 0.045 Uiso 1 1 calc R U . . .
C15 C 0.3850(6) 0.9339(7) 0.5942(8) 0.0272(19) Uani 1 1 d . . . . .
H15A H 0.4298 0.9817 0.6467 0.033 Uiso 1 1 calc R U . . .
C16 C 0.3823(6) 0.8991(7) 0.4914(7) 0.0232(17) Uani 1 1 d . . . . .
C17 C 0.4452(7) 0.9292(7) 0.4607(9) 0.0284(19) Uani 1 1 d . . . . .
H17A H 0.4913 0.9772 0.5097 0.034 Uiso 1 1 calc R U . . .
C18 C 0.4399(6) 0.8902(7) 0.3623(8) 0.0288(19) Uani 1 1 d . . . . .
H18A H 0.4829 0.9110 0.3441 0.035 Uiso 1 1 calc R U . . .
C20 C 0.3638(6) 0.7732(8) 0.1841(8) 0.031(2) Uani 1 1 d . . . . .
H20A H 0.4038 0.7926 0.1603 0.037 Uiso 1 1 calc R U . . .
C21 C 0.2976(7) 0.6998(7) 0.1186(8) 0.030(2) Uani 1 1 d . . . . .
H21A H 0.2927 0.6670 0.0515 0.036 Uiso 1 1 calc R U . . .
C22 C 0.2384(6) 0.6757(8) 0.1548(7) 0.0288(19) Uani 1 1 d . . . . .
H22A H 0.1931 0.6259 0.1101 0.035 Uiso 1 1 calc R U . . .
C23 C 0.3091(5) 0.7891(6) 0.3145(7) 0.0199(16) Uani 1 1 d . . . . .
C24 C 0.3136(6) 0.8312(6) 0.4164(7) 0.0217(16) Uani 1 1 d . . . . .
N1 N 0.2420(5) 0.7184(5) 0.2473(7) 0.0227(14) Uani 1 1 d . . . . .
N2 N 0.2484(5) 0.7983(5) 0.4373(6) 0.0219(14) Uani 1 1 d . . . . .
N3 N 0.0529(5) 0.7965(5) 0.1449(7) 0.0245(15) Uani 1 1 d . . . . .
N4 N 0.0612(5) 0.7211(5) 0.3405(6) 0.0186(13) Uani 1 1 d . . . . .
C25 C 0.134(2) 0.0272(12) 0.370(3) 0.153(8) Uani 1 1 d D U . . .
H25A H 0.1531 -0.0296 0.3419 0.229 Uiso 1 1 calc R U . . .
H25B H 0.1790 0.0380 0.4566 0.229 Uiso 1 1 calc R U . . .
H25C H 0.0746 0.0120 0.3574 0.229 Uiso 1 1 calc R U . . .
C26 C 0.127(2) 0.1184(12) 0.304(3) 0.144(8) Uani 1 1 d D U . . .
H26A H 0.0781 0.1072 0.2167 0.172 Uiso 1 1 calc R U . . .
C27 C 0.2123(13) 0.1359(10) 0.3134(15) 0.082(6) Uani 1 1 d . . . . .
H27A H 0.2592 0.1555 0.3975 0.099 Uiso 1 1 calc R U . . .
H27B H 0.2322 0.0717 0.2964 0.099 Uiso 1 1 calc R U . . .
O5 O 0.2082(7) 0.2121(5) 0.2342(9) 0.054(2) Uani 1 1 d . . . . .
H5D H 0.2167 0.2699 0.2669 0.065 Uiso 1 1 d R U . . .
O6 O 0.0994(8) 0.1977(6) 0.3461(10) 0.067(3) Uani 1 1 d . . . . .
H6D H 0.0872 0.2514 0.3046 0.080 Uiso 1 1 d R U . . .

loop_
_atom_site_aniso_label
_atom_site_aniso_U_11
_atom_site_aniso_U_22
_atom_site_aniso_U_33
_atom_site_aniso_U_23
_atom_site_aniso_U_13
_atom_site_aniso_U_12
Cu1 0.0223(5) 0.0209(4) 0.0247(4) -0.0016(4) 0.0175(3) -0.0024(4)
Se1 0.0162(4) 0.0199(3) 0.0187(5) -0.0001(3) 0.0125(3) -0.0018(4)
Se1' 0.0162(4) 0.0199(3) 0.0187(5) -0.0001(3) 0.0125(3) -0.0018(4)
O1 0.028(3) 0.044(4) 0.039(4) -0.012(3) 0.024(3) 0.001(3)
O2 0.026(3) 0.041(3) 0.015(3) 0.003(3) 0.015(2) 0.002(3)
O2' 0.026(3) 0.041(3) 0.015(3) 0.003(3) 0.015(2) 0.002(3)
O3 0.038(4) 0.030(3) 0.012(3) -0.006(2) 0.016(3) -0.013(3)
O3' 0.038(4) 0.030(3) 0.012(3) -0.006(2) 0.016(3) -0.013(3)
O4 0.022(3) 0.033(3) 0.025(3) -0.001(2) 0.012(2) -0.004(3)
C1 0.037(5) 0.041(5) 0.030(4) 0.007(4) 0.027(4) 0.008(4)
C2 0.049(6) 0.032(5) 0.029(5) 0.010(4) 0.025(5) 0.010(5)
C3 0.038(6) 0.039(5) 0.022(4) 0.009(4) 0.016(4) 0.009(4)
C4 0.028(5) 0.022(4) 0.026(4) 0.000(3) 0.012(4) 0.002(4)
C5 0.025(5) 0.027(5) 0.027(4) 0.000(3) 0.009(4) 0.011(4)
C6 0.025(5) 0.034(5) 0.032(5) -0.002(4) 0.018(4) 0.005(4)
C7 0.021(4) 0.030(5) 0.028(4) -0.005(3) 0.019(4) -0.001(3)
C8 0.028(5) 0.034(5) 0.031(4) 0.001(4) 0.021(4) 0.000(4)
C9 0.037(5) 0.035(5) 0.033(5) -0.001(4) 0.029(4) -0.004(4)
C10 0.033(5) 0.024(4) 0.028(4) 0.008(3) 0.021(4) 0.003(4)
C11 0.024(4) 0.020(4) 0.025(4) 0.001(3) 0.017(3) 0.001(3)
C12 0.022(4) 0.023(4) 0.023(4) -0.001(3) 0.014(3) 0.003(3)
C13 0.039(5) 0.032(5) 0.028(4) -0.013(4) 0.024(4) -0.013(4)
C14 0.024(4) 0.025(4) 0.028(4) -0.004(3) 0.018(4) -0.004(3)
C74 0.036(6) 0.055(6) 0.029(5) -0.018(4) 0.024(5) -0.011(5)
C15 0.027(5) 0.028(4) 0.026(4) -0.004(3) 0.014(4) -0.007(4)
C16 0.022(4) 0.026(4) 0.020(4) -0.003(3) 0.011(3) -0.006(3)
C17 0.025(5) 0.032(5) 0.031(5) -0.001(4) 0.017(4) -0.002(4)
C18 0.026(4) 0.034(5) 0.031(4) -0.002(4) 0.018(4) -0.010(4)
C20 0.027(5) 0.045(6) 0.026(4) -0.002(4) 0.018(4) -0.009(4)
C21 0.029(5) 0.039(5) 0.025(4) -0.010(3) 0.017(4) -0.009(4)
C22 0.024(4) 0.045(5) 0.022(4) -0.007(4) 0.017(4) -0.009(4)
C23 0.017(4) 0.025(4) 0.020(3) 0.003(3) 0.011(3) 0.001(3)
C24 0.025(4) 0.022(4) 0.025(4) 0.003(3) 0.018(3) 0.001(3)
N1 0.018(3) 0.030(4) 0.029(3) -0.003(3) 0.020(3) -0.002(3)
N2 0.025(4) 0.025(4) 0.021(3) -0.001(3) 0.016(3) -0.007(3)
N3 0.028(4) 0.026(4) 0.025(3) 0.004(3) 0.017(3) 0.001(3)
N4 0.023(3) 0.018(3) 0.018(3) 0.007(2) 0.013(3) 0.011(3)
C25 0.24(2) 0.059(7) 0.29(2) 0.065(11) 0.228(19) 0.057(10)
C26 0.24(2) 0.054(7) 0.28(2) 0.066(11) 0.235(19) 0.056(10)
C27 0.151(16) 0.048(8) 0.101(11) 0.027(7) 0.103(12) 0.051(9)
O5 0.094(7) 0.033(4) 0.073(6) -0.010(4) 0.069(6) -0.003(4)
O6 0.105(8) 0.045(5) 0.110(8) 0.023(5) 0.097(8) 0.011(5)

loop_
_atom_type_symbol
_atom_type_description
_atom_type_scat_dispersion_real
_atom_type_scat_dispersion_imag
_atom_type_scat_source
C C 0.0033 0.0016 'International Tables Vol C Tables 4.2.6.8 and 6.1.1.4'
H H 0.0000 0.0000 'International Tables Vol C Tables 4.2.6.8 and 6.1.1.4'
N N 0.0061 0.0033 'International Tables Vol C Tables 4.2.6.8 and 6.1.1.4'
O O 0.0106 0.0060 'International Tables Vol C Tables 4.2.6.8 and 6.1.1.4'
Cu Cu 0.3201 1.2651 'International Tables Vol C Tables 4.2.6.8 and 6.1.1.4'
Se Se -0.0929 2.2259 'International Tables Vol C Tables 4.2.6.8 and 6.1.1.4'

loop_
_geom_angle_atom_site_label_1
_geom_angle_atom_site_label_2
_geom_angle_atom_site_label_3
_geom_angle
_geom_angle_site_symmetry_1
_geom_angle_site_symmetry_3
O3' Cu1 N1 106.2(17) . .
O3 Cu1 N1 91.4(3) . .
O3' Cu1 N4 85.3(17) . .
O3 Cu1 N4 99.0(3) . .
N1 Cu1 N4 168.4(2) . .
O3' Cu1 N2 110.1(15) . .
O3 Cu1 N2 145.6(3) . .
N1 Cu1 N2 81.5(3) . .
N4 Cu1 N2 92.9(3) . .
O3' Cu1 N3 138.2(16) . .
O3 Cu1 N3 104.1(3) . .
N1 Cu1 N3 91.7(3) . .
N4 Cu1 N3 80.6(3) . .
N2 Cu1 N3 109.7(2) . .
O2 Se1 O4 111.2(3) . .
O2 Se1 O3 110.3(3) . .
O4 Se1 O3 105.9(3) . .
O2 Se1 O1 110.6(3) . .
O4 Se1 O1 109.6(3) . .
O3 Se1 O1 109.1(4) . .
O1 Se1' O2' 102.0(19) . .
O1 Se1' O4 115.8(5) . .
O2' Se1' O4 99.9(18) . .
O1 Se1' O3' 113.6(18) . .
O2' Se1' O3' 109(2) . .
O4 Se1' O3' 114.9(18) . .
Se1 O3 Cu1 127.7(3) . .
Cu1 O3' Se1' 130(2) . .
N3 C1 C2 122.8(8) . .
C3 C2 C1 120.4(8) . .
C2 C3 C4 119.5(9) . .
C3 C4 C5 125.1(9) . .
C3 C4 C12 115.8(8) . .
C5 C4 C12 119.1(8) . .
C6 C5 C4 122.8(9) . .
C5 C6 C7 119.1(8) . .
C11 C7 C8 116.7(8) . .
C11 C7 C6 120.8(8) . .
C8 C7 C6 122.4(8) . .
C9 C8 C7 119.2(9) . .
C8 C9 C10 121.1(9) . .
N4 C10 C9 121.0(9) . .
N4 C11 C7 123.4(8) . .
N4 C11 C12 116.7(7) . .
C7 C11 C12 119.9(8) . .
N3 C12 C4 123.7(8) . .
N3 C12 C11 118.0(7) . .
C4 C12 C11 118.3(7) . .
N2 C13 C74 122.9(9) . .
C23 C14 C18 118.7(8) . .
C23 C14 C20 116.7(8) . .
C18 C14 C20 124.5(8) . .
C15 C74 C13 119.3(8) . .
C74 C15 C16 120.2(9) . .
C24 C16 C15 117.0(8) . .
C24 C16 C17 118.7(8) . .
C15 C16 C17 124.3(8) . .
C18 C17 C16 120.9(9) . .
C17 C18 C14 121.4(8) . .
C21 C20 C14 120.4(8) . .
C20 C21 C22 117.9(8) . .
N1 C22 C21 123.8(8) . .
N1 C23 C14 122.7(7) . .
N1 C23 C24 117.3(7) . .
C14 C23 C24 120.0(8) . .
N2 C24 C16 123.2(7) . .
N2 C24 C23 116.6(8) . .
C16 C24 C23 120.3(7) . .
C22 N1 C23 118.5(7) . .
C22 N1 Cu1 127.9(6) . .
C23 N1 Cu1 113.3(5) . .
C13 N2 C24 117.3(7) . .
C13 N2 Cu1 132.2(6) . .
C24 N2 Cu1 110.4(5) . .
C1 N3 C12 117.8(8) . .
C1 N3 Cu1 132.9(6) . .
C12 N3 Cu1 109.2(5) . .
C10 N4 C11 118.6(7) . .
C10 N4 Cu1 126.6(6) . .
C11 N4 Cu1 114.4(5) . .
O6 C26 C27 114(2) . .
O6 C26 C25 108.1(17) . .
C27 C26 C25 110(2) . .
O5 C27 C26 114.5(14) . .

loop_
_geom_bond_atom_site_label_1
_geom_bond_atom_site_label_2
_geom_bond_distance
_geom_bond_site_symmetry_2
Cu1 O3' 1.81(4) .
Cu1 O3 1.992(6) .
Cu1 N1 2.004(7) .
Cu1 N4 2.011(7) .
Cu1 N2 2.100(7) .
Cu1 N3 2.172(7) .
Se1 O2 1.624(6) .
Se1 O4 1.626(6) .
Se1 O3 1.659(7) .
Se1 O1 1.660(7) .
Se1' O1 1.352(11) .
Se1' O2' 1.62(4) .
Se1' O4 1.805(10) .
Se1' O3' 1.82(4) .
C1 N3 1.322(11) .
C1 C2 1.425(13) .
C2 C3 1.358(15) .
C3 C4 1.428(12) .
C4 C5 1.437(14) .
C4 C12 1.446(12) .
C5 C6 1.353(14) .
C6 C7 1.450(13) .
C7 C11 1.413(12) .
C7 C8 1.430(12) .
C8 C9 1.370(14) .
C9 C10 1.414(14) .
C10 N4 1.348(11) .
C11 N4 1.377(10) .
C11 C12 1.448(11) .
C12 N3 1.364(11) .
C13 N2 1.332(10) .
C13 C74 1.404(13) .
C14 C23 1.404(12) .
C14 C18 1.412(12) .
C14 C20 1.422(12) .
C74 C15 1.362(14) .
C15 C16 1.414(12) .
C16 C24 1.391(12) .
C16 C17 1.429(13) .
C17 C18 1.359(13) .
C20 C21 1.394(13) .
C21 C22 1.400(13) .
C22 N1 1.321(11) .
C23 N1 1.380(11) .
C23 C24 1.424(11) .
C24 N2 1.389(11) .
C25 C26 1.459(18) .
C26 O6 1.395(19) .
C26 C27 1.46(3) .
C27 O5 1.428(15) .
